data_1537468
loop_
_publ_author_name
'Johansson, G.'

_publ_section_title
;
 An X-Ray Investigation of the Structure of the Hg2 -Ion in Solution
;
_journal_name_full 'Acta Chemica Scandinavica (1-27,1973-42,1988)'
_journal_page_first 553
_journal_page_last 562
_journal_volume 20
_journal_year 1966
_chemical_formula_sum 'Cl2 H8 Hg2 O12'
_chemical_name_systematic 'Hg2 (Cl O4)2 (H2 O)4'
_space_group_IT_number 74
_symmetry_space_group_name_Hall '-I 2b 2'
_symmetry_space_group_name_H-M 'I m m a'
_cell_angle_alpha 90
_cell_angle_beta 90
_cell_angle_gamma 90
_cell_formula_units_Z 4
_cell_length_a 7.597
_cell_length_b 20.29
_cell_length_c 7.554
_cell_volume 1164.397
_citation_journal_id_ASTM ACSAA4
_cod_data_source_file Johansson_ACSAA4_1966_1882.cif
_cod_data_source_block H8Cl2Hg2O12
_cod_original_formula_sum 'H8 Cl2 Hg2 O12'
_cod_database_code 1537468

loop_
_symmetry_equiv_pos_as_xyz
x,y,z
-x,-y+1/2,z
x,-y,-z
-x,y+1/2,-z
-x,-y,-z
x,y-1/2,-z
-x,y,z
x,-y-1/2,z
x+1/2,y+1/2,z+1/2
-x+1/2,-y+1,z+1/2
x+1/2,-y+1/2,-z+1/2
-x+1/2,y+1,-z+1/2
-x+1/2,-y+1/2,-z+1/2
x+1/2,y,-z+1/2
-x+1/2,y+1/2,z+1/2
x+1/2,-y,z+1/2

loop_
_atom_site_label
_atom_site_type_symbol
_atom_site_fract_x
_atom_site_fract_y
_atom_site_fract_z
_atom_site_occupancy
_atom_site_U_iso_or_equiv
O1 O-2 0.154 0.158 0.424 1 0.0
Cl1 Cl+7 0 0.135 0.53 1 0.0
Hg1 Hg+1 0 0.1884 0.0465 1 0.0
O5 O-2 0.25 0.01 0.25 1 0.0
O4 O-2 0 0.083 0.056 1 0.0
O2 O-2 0 0.067 0.567 1 0.0
O3 O-2 0 0.18 0.685 1 0.0
